data_4120619
loop_
_publ_author_name
'Palasyuk, Andriy'
'Grin, Yuri'
'Miller, Gordon J.'

_publ_section_title
;
 Turning Gold into &quot;Diamond&quot;: A Family of Hexagonal Diamond-Type
 Au-Frameworks Interconnected by Triangular Clusters in the Sr-Al-Au
 System.
;
_journal_issue 8
_journal_name_full 'Journal of the American Chemical Society'
_journal_page_first 3108
_journal_paper_doi 10.1021/ja411150e
_journal_volume 136
_journal_year 2014
_chemical_formula_sum 'Al2.82 Au6.18 Sr2'
_chemical_formula_weight 1469.14
_chemical_name_systematic
; 
 ? 
;
_space_group_IT_number 167
_symmetry_cell_setting trigonal
_symmetry_space_group_name_Hall '-R 3 2"c'
_symmetry_space_group_name_H-M 'R -3 c :H'
_atom_sites_solution_hydrogens none
_atom_sites_solution_primary direct
_atom_sites_solution_secondary difmap
_audit_creation_method SHELXL-97
_cell_angle_alpha 90.00
_cell_angle_beta 90.00
_cell_angle_gamma 120.00
_cell_formula_units_Z 6
_cell_length_a 8.4475(12)
_cell_length_b 8.4475(12)
_cell_length_c 21.735(4)
_cell_measurement_reflns_used 11367
_cell_measurement_temperature 298(2)
_cell_measurement_theta_max 36.24
_cell_measurement_theta_min 3.36
_cell_volume 1343.2(4)
_computing_cell_refinement 'Bruker SMART'
_computing_data_collection 'Bruker SMART'
_computing_data_reduction 'Bruker SAINT'
_computing_molecular_graphics 'Bruker SHELXTL'
_computing_publication_material 'Bruker SHELXTL'
_computing_structure_refinement 'SHELXL-97 (Sheldrick, 1997)'
_computing_structure_solution 'SHELXS-97 (Sheldrick, 1990)'
_diffrn_ambient_temperature 298(2)
_diffrn_measured_fraction_theta_full 1.000
_diffrn_measured_fraction_theta_max 1.000
_diffrn_measurement_device_type 'CCD area detector'
_diffrn_measurement_method 'phi and omega scans'
_diffrn_radiation_monochromator graphite
_diffrn_radiation_source 'fine-focus sealed tube'
_diffrn_radiation_type MoK\a
_diffrn_radiation_wavelength 0.71073
_diffrn_reflns_av_R_equivalents 0.1101
_diffrn_reflns_av_sigmaI/netI 0.0405
_diffrn_reflns_limit_h_max 14
_diffrn_reflns_limit_h_min -13
_diffrn_reflns_limit_k_max 14
_diffrn_reflns_limit_k_min -13
_diffrn_reflns_limit_l_max 36
_diffrn_reflns_limit_l_min -36
_diffrn_reflns_number 11367
_diffrn_reflns_theta_full 36.24
_diffrn_reflns_theta_max 36.24
_diffrn_reflns_theta_min 3.36
_exptl_absorpt_coefficient_mu 112.896
_exptl_absorpt_correction_T_max 0.5578
_exptl_absorpt_correction_T_min 0.1163
_exptl_absorpt_correction_type empirical
_exptl_crystal_colour silver
_exptl_crystal_density_diffrn 10.897
_exptl_crystal_density_meas ?
_exptl_crystal_density_method 'not measured'
_exptl_crystal_description irregular
_exptl_crystal_F_000 3607
_exptl_crystal_size_max 0.12
_exptl_crystal_size_mid 0.09
_exptl_crystal_size_min 0.05
_refine_diff_density_max 2.785
_refine_diff_density_min -2.812
_refine_diff_density_rms 0.970
_refine_ls_extinction_coef 0.000134(16)
_refine_ls_extinction_expression Fc^*^=kFc[1+0.001xFc^2^\l^3^/sin(2\q)]^-1/4^
_refine_ls_extinction_method SHELXL
_refine_ls_goodness_of_fit_ref 1.178
_refine_ls_hydrogen_treatment none
_refine_ls_matrix_type full
_refine_ls_number_parameters 20
_refine_ls_number_reflns 732
_refine_ls_number_restraints 0
_refine_ls_restrained_S_all 1.178
_refine_ls_R_factor_all 0.0515
_refine_ls_R_factor_gt 0.0449
_refine_ls_shift/su_max 0.000
_refine_ls_shift/su_mean 0.000
_refine_ls_structure_factor_coef Fsqd
_refine_ls_weighting_details 'calc w=1/[\s^2^(Fo^2^)+(0.0000P)^2^+641.8536P] where P=(Fo^2^+2Fc^2^)/3'
_refine_ls_weighting_scheme calc
_refine_ls_wR_factor_gt 0.0981
_refine_ls_wR_factor_ref 0.1003
_reflns_number_gt 634
_reflns_number_total 732
_reflns_threshold_expression >2sigma(I)
_cod_data_source_file ja411150e_si_002.cif
_cod_data_source_block Sr2Au6.18(1)Al2.82
_cod_depositor_comments
;
The following automatic conversions were performed:

'_exptl_crystal_density_meas' value 'not measured' was changed to '?'
- the value is perceived as not measured.

Automatic conversion script
Id: cif_fix_values 3008 2015-01-20 13:52:24Z robertas 
;
_cod_original_sg_symbol_H-M R-3c
_cod_database_code 4120619

loop_
_symmetry_equiv_pos_as_xyz
'x, y, z'
'-y, x-y, z'
'-x+y, -x, z'
'y, x, -z+1/2'
'x-y, -y, -z+1/2'
'-x, -x+y, -z+1/2'
'x+2/3, y+1/3, z+1/3'
'-y+2/3, x-y+1/3, z+1/3'
'-x+y+2/3, -x+1/3, z+1/3'
'y+2/3, x+1/3, -z+5/6'
'x-y+2/3, -y+1/3, -z+5/6'
'-x+2/3, -x+y+1/3, -z+5/6'
'x+1/3, y+2/3, z+2/3'
'-y+1/3, x-y+2/3, z+2/3'
'-x+y+1/3, -x+2/3, z+2/3'
'y+1/3, x+2/3, -z+7/6'
'x-y+1/3, -y+2/3, -z+7/6'
'-x+1/3, -x+y+2/3, -z+7/6'
'-x, -y, -z'
'y, -x+y, -z'
'x-y, x, -z'
'-y, -x, z-1/2'
'-x+y, y, z-1/2'
'x, x-y, z-1/2'
'-x+2/3, -y+1/3, -z+1/3'
'y+2/3, -x+y+1/3, -z+1/3'
'x-y+2/3, x+1/3, -z+1/3'
'-y+2/3, -x+1/3, z-1/6'
'-x+y+2/3, y+1/3, z-1/6'
'x+2/3, x-y+1/3, z-1/6'
'-x+1/3, -y+2/3, -z+2/3'
'y+1/3, -x+y+2/3, -z+2/3'
'x-y+1/3, x+2/3, -z+2/3'
'-y+1/3, -x+2/3, z+1/6'
'-x+y+1/3, y+2/3, z+1/6'
'x+1/3, x-y+2/3, z+1/6'

loop_
_atom_site_label
_atom_site_type_symbol
_atom_site_fract_x
_atom_site_fract_y
_atom_site_fract_z
_atom_site_U_iso_or_equiv
_atom_site_adp_type
_atom_site_occupancy
_atom_site_symmetry_multiplicity
_atom_site_calc_flag
_atom_site_refinement_flags
Sr Sr 0.0000 0.0000 0.08962(10) 0.0102(4) Uani 1 3 d S
Au1 Au 0.35095(7) 0.03857(8) 0.01521(2) 0.01113(17) Uani 1 1 d .
Au2 Au 0.1845(7) 0.0000 0.2500 0.0147(15) Uani 0.061(6) 2 d SP
Al2 Al 0.1845(7) 0.0000 0.2500 0.0147(15) Uani 0.939(6) 2 d SP

loop_
_atom_site_aniso_label
_atom_site_aniso_U_11
_atom_site_aniso_U_22
_atom_site_aniso_U_33
_atom_site_aniso_U_23
_atom_site_aniso_U_13
_atom_site_aniso_U_12
Sr 0.0095(5) 0.0095(5) 0.0116(9) 0.000 0.000 0.0048(3)
Au1 0.0131(3) 0.0115(2) 0.0087(2) -0.00108(15) 0.00110(15) 0.00614(18)
Au2 0.024(2) 0.007(2) 0.008(2) -0.0009(13) -0.0005(6) 0.0033(10)
Al2 0.024(2) 0.007(2) 0.008(2) -0.0009(13) -0.0005(6) 0.0033(10)

loop_
_atom_type_symbol
_atom_type_description
_atom_type_scat_dispersion_real
_atom_type_scat_dispersion_imag
_atom_type_scat_source
Al Al 0.0645 0.0514 'International Tables Vol C Tables 4.2.6.8 and 6.1.1.4'
Sr Sr -1.5307 3.2498 'International Tables Vol C Tables 4.2.6.8 and 6.1.1.4'
Au Au -2.0133 8.8022 'International Tables Vol C Tables 4.2.6.8 and 6.1.1.4'

loop_
_geom_angle_atom_site_label_1
_geom_angle_atom_site_label_2
_geom_angle_atom_site_label_3
_geom_angle
_geom_angle_site_symmetry_1
_geom_angle_site_symmetry_3
Au1 Sr Au1 97.35(5) 3 .
Au1 Sr Au1 97.35(5) 3 2
Au1 Sr Au1 97.35(5) . 2
Au1 Sr Au1 89.283(12) 3 36_445
Au1 Sr Au1 171.81(7) . 36_445
Au1 Sr Au1 86.496(12) 2 36_445
Au1 Sr Au1 171.81(7) 3 34
Au1 Sr Au1 86.495(12) . 34
Au1 Sr Au1 89.284(12) 2 34
Au1 Sr Au1 86.33(5) 36_445 34
Au1 Sr Au1 86.495(12) 3 35_545
Au1 Sr Au1 89.283(12) . 35_545
Au1 Sr Au1 171.82(7) 2 35_545
Au1 Sr Au1 86.33(5) 36_445 35_545
Au1 Sr Au1 86.33(5) 34 35_545
Au1 Sr Au1 129.522(13) 3 18_554
Au1 Sr Au1 123.786(14) . 18_554
Au1 Sr Au1 53.61(2) 2 18_554
Au1 Sr Au1 53.36(3) 36_445 18_554
Au1 Sr Au1 51.79(2) 34 18_554
Au1 Sr Au1 118.53(7) 35_545 18_554
Au1 Sr Au1 53.61(2) 3 17_444
Au1 Sr Au1 129.521(13) . 17_444
Au1 Sr Au1 123.787(14) 2 17_444
Au1 Sr Au1 51.79(2) 36_445 17_444
Au1 Sr Au1 118.53(7) 34 17_444
Au1 Sr Au1 53.36(3) 35_545 17_444
Au1 Sr Au1 105.00(4) 18_554 17_444
Au1 Sr Au1 123.786(14) 3 16_544
Au1 Sr Au1 53.61(2) . 16_544
Au1 Sr Au1 129.522(13) 2 16_544
Au1 Sr Au1 118.53(7) 36_445 16_544
Au1 Sr Au1 53.36(3) 34 16_544
Au1 Sr Au1 51.79(2) 35_545 16_544
Au1 Sr Au1 105.00(4) 18_554 16_544
Au1 Sr Au1 105.00(4) 17_444 16_544
Au1 Sr Al2 44.48(4) 3 27_445
Au1 Sr Al2 83.11(6) . 27_445
Au1 Sr Al2 141.00(6) 2 27_445
Au1 Sr Al2 98.48(5) 36_445 27_445
Au1 Sr Al2 129.50(6) 34 27_445
Au1 Sr Al2 44.43(3) 35_545 27_445
Au1 Sr Al2 151.12(7) 18_554 27_445
Au1 Sr Al2 46.72(5) 17_444 27_445
Au1 Sr Al2 81.68(6) 16_544 27_445
Au1 Sr Au2 44.48(4) 3 27_445
Au1 Sr Au2 83.11(6) . 27_445
Au1 Sr Au2 141.00(6) 2 27_445
Au1 Sr Au2 98.48(5) 36_445 27_445
Au1 Sr Au2 129.50(6) 34 27_445
Au1 Sr Au2 44.43(3) 35_545 27_445
Au1 Sr Au2 151.12(7) 18_554 27_445
Au1 Sr Au2 46.72(5) 17_444 27_445
Au1 Sr Au2 81.68(6) 16_544 27_445
Al2 Sr Au2 0.00(12) 27_445 27_445
Au1 Sr Al2 141.00(6) 3 25
Au1 Sr Al2 44.48(4) . 25
Au1 Sr Al2 83.11(6) 2 25
Au1 Sr Al2 129.50(6) 36_445 25
Au1 Sr Al2 44.43(3) 34 25
Au1 Sr Al2 98.48(6) 35_545 25
Au1 Sr Al2 81.68(6) 18_554 25
Au1 Sr Al2 151.12(7) 17_444 25
Au1 Sr Al2 46.72(5) 16_544 25
Al2 Sr Al2 119.859(5) 27_445 25
Au2 Sr Al2 119.859(5) 27_445 25
Al2 Au1 Au2 0.0(2) 25 25
Al2 Au1 Al2 154.78(2) 25 14_544
Au2 Au1 Al2 154.78(2) 25 14_544
Al2 Au1 Au2 154.78(2) 25 14_544
Au2 Au1 Au2 154.78(2) 25 14_544
Al2 Au1 Au2 0.0 14_544 14_544
Al2 Au1 Al2 60.0(2) 25 26
Au2 Au1 Al2 60.0(2) 25 26
Al2 Au1 Al2 113.18(4) 14_544 26
Au2 Au1 Al2 113.18(4) 14_544 26
Al2 Au1 Au2 60.0(2) 25 26
Au2 Au1 Au2 60.0(2) 25 26
Al2 Au1 Au2 113.18(4) 14_544 26
Au2 Au1 Au2 113.18(4) 14_544 26
Al2 Au1 Au2 0.0(2) 26 26
Al2 Au1 Au1 147.04(10) 25 20
Au2 Au1 Au1 147.04(10) 25 20
Al2 Au1 Au1 56.45(4) 14_544 20
Au2 Au1 Au1 56.45(4) 14_544 20
Al2 Au1 Au1 134.24(11) 26 20
Au2 Au1 Au1 134.24(11) 26 20
Al2 Au1 Au1 56.57(8) 25 21
Au2 Au1 Au1 56.57(8) 25 21
Al2 Au1 Au1 111.45(10) 14_544 21
Au2 Au1 Au1 111.45(10) 14_544 21
Al2 Au1 Au1 110.11(12) 26 21
Au2 Au1 Au1 110.11(12) 26 21
Au1 Au1 Au1 114.937(15) 20 21
Al2 Au1 Au1 109.38(12) 25 19_655
Au2 Au1 Au1 109.38(12) 25 19_655
Al2 Au1 Au1 59.00(5) 14_544 19_655
Au2 Au1 Au1 59.00(5) 14_544 19_655
Al2 Au1 Au1 54.18(8) 26 19_655
Au2 Au1 Au1 54.18(8) 26 19_655
Au1 Au1 Au1 99.39(3) 20 19_655
Au1 Au1 Au1 130.02(3) 21 19_655
Al2 Au1 Au1 58.99(2) 25 16_544
Au2 Au1 Au1 58.99(2) 25 16_544
Al2 Au1 Au1 139.77(10) 14_544 16_544
Au2 Au1 Au1 139.77(10) 14_544 16_544
Al2 Au1 Au1 54.057(15) 26 16_544
Au2 Au1 Au1 54.057(15) 26 16_544
Au1 Au1 Au1 102.55(2) 20 16_544
Au1 Au1 Au1 108.59(3) 21 16_544
Au1 Au1 Au1 97.24(3) 19_655 16_544
Al2 Au1 Sr 75.23(11) 25 .
Au2 Au1 Sr 75.23(11) 25 .
Al2 Au1 Sr 124.94(3) 14_544 .
Au2 Au1 Sr 124.94(3) 14_544 .
Al2 Au1 Sr 116.38(5) 26 .
Au2 Au1 Sr 116.38(5) 26 .
Au1 Au1 Sr 72.046(19) 20 .
Au1 Au1 Sr 72.046(19) 21 .
Au1 Au1 Sr 156.83(4) 19_655 .
Au1 Au1 Sr 64.98(4) 16_544 .
Al2 Au1 Sr 80.00(6) 25 28
Au2 Au1 Sr 80.00(6) 25 28
Al2 Au1 Sr 74.78(7) 14_544 28
Au2 Au1 Sr 74.78(7) 14_544 28
Al2 Au1 Sr 77.90(6) 26 28
Au2 Au1 Sr 77.90(6) 26 28
Au1 Au1 Sr 128.25(4) 20 28
Au1 Au1 Sr 65.55(2) 21 28
Au1 Au1 Sr 64.719(19) 19_655 28
Au1 Au1 Sr 127.24(3) 16_544 28
Sr Au1 Sr 137.55(2) . 28
Au1 Au2 Au1 174.0(2) 35_545 25
Au1 Au2 Au1 116.82(10) 35_545 9
Au1 Au2 Au1 66.97(5) 25 9
Au1 Au2 Au1 66.97(5) 35_545 16_544
Au1 Au2 Au1 116.82(10) 25 16_544
Au1 Au2 Au1 109.8(2) 9 16_544
Au1 Au2 Al2 62.82(12) 35_545 3
Au1 Au2 Al2 111.50(12) 25 3
Au1 Au2 Al2 118.26(8) 9 3
Au1 Au2 Al2 121.51(8) 16_544 3
Au1 Au2 Au2 62.82(12) 35_545 3
Au1 Au2 Au2 111.50(12) 25 3
Au1 Au2 Au2 118.26(8) 9 3
Au1 Au2 Au2 121.51(8) 16_544 3
Al2 Au2 Au2 0.0(2) 3 3
Au1 Au2 Al2 111.50(12) 35_545 2
Au1 Au2 Al2 62.82(12) 25 2
Au1 Au2 Al2 121.51(8) 9 2
Au1 Au2 Al2 118.26(8) 16_544 2
Al2 Au2 Al2 60.0 3 2
Au2 Au2 Al2 60.0 3 2
Au1 Au2 Au2 111.50(12) 35_545 2
Au1 Au2 Au2 62.82(12) 25 2
Au1 Au2 Au2 121.51(8) 9 2
Au1 Au2 Au2 118.26(8) 16_544 2
Al2 Au2 Au2 60.0 3 2
Au2 Au2 Au2 60.0 3 2
Al2 Au2 Au2 0.000(1) 2 2
Au1 Au2 Au1 112.11(4) 35_545 34
Au1 Au2 Au1 66.96(3) 25 34
Au1 Au2 Au1 124.08(10) 9 34
Au1 Au2 Au1 66.82(4) 16_544 34
Al2 Au2 Au1 106.91(11) 3 34
Au2 Au2 Au1 106.91(11) 3 34
Al2 Au2 Au1 57.18(11) 2 34
Au2 Au2 Au1 57.18(11) 2 34
Au1 Au2 Au1 66.96(3) 35_545 27_445
Au1 Au2 Au1 112.11(4) 25 27_445
Au1 Au2 Au1 66.82(4) 9 27_445
Au1 Au2 Au1 124.08(10) 16_544 27_445
Al2 Au2 Au1 57.18(11) 3 27_445
Au2 Au2 Au1 57.18(11) 3 27_445
Al2 Au2 Au1 106.91(11) 2 27_445
Au2 Au2 Au1 106.91(11) 2 27_445
Au1 Au2 Au1 163.3(2) 34 27_445
Au1 Au2 Sr 124.92(15) 35_545 25
Au1 Au2 Sr 60.29(7) 25 25
Au1 Au2 Sr 68.90(10) 9 25
Au1 Au2 Sr 60.79(9) 16_544 25
Al2 Au2 Sr 167.36(6) 3 25
Au2 Au2 Sr 167.36(6) 3 25
Al2 Au2 Sr 107.53(6) 2 25
Au2 Au2 Sr 107.53(6) 2 25
Au1 Au2 Sr 61.63(6) 34 25
Au1 Au2 Sr 133.55(15) 27_445 25
Au1 Au2 Sr 60.29(7) 35_545 34_545
Au1 Au2 Sr 124.92(15) 25 34_545
Au1 Au2 Sr 60.79(9) 9 34_545
Au1 Au2 Sr 68.90(10) 16_544 34_545
Al2 Au2 Sr 107.53(6) 3 34_545
Au2 Au2 Sr 107.53(6) 3 34_545
Al2 Au2 Sr 167.36(6) 2 34_545
Au2 Au2 Sr 167.36(6) 2 34_545
Au1 Au2 Sr 133.55(15) 34 34_545
Au1 Au2 Sr 61.63(6) 27_445 34_545
Sr Au2 Sr 85.01(12) 25 34_545

loop_
_geom_bond_atom_site_label_1
_geom_bond_atom_site_label_2
_geom_bond_distance
_geom_bond_site_symmetry_2
Sr Au1 3.2473(13) 3
Sr Au1 3.2473(13) .
Sr Au1 3.2473(13) 2
Sr Au1 3.2700(15) 36_445
Sr Au1 3.2700(15) 34
Sr Au1 3.2700(15) 35_545
Sr Au1 3.3512(11) 18_554
Sr Au1 3.3512(11) 17_444
Sr Au1 3.3512(11) 16_544
Sr Al2 3.615(4) 27_445
Sr Au2 3.615(4) 27_445
Sr Al2 3.615(4) 25
Au1 Al2 2.6194(7) 25
Au1 Au2 2.6194(7) 25
Au1 Al2 2.623(3) 14_544
Au1 Au2 2.623(3) 14_544
Au1 Al2 2.7729(10) 26
Au1 Au2 2.7729(10) 26
Au1 Au1 2.8925(7) 20
Au1 Au1 2.8925(7) 21
Au1 Au1 2.9739(11) 19_655
Au1 Au1 2.9770(12) 16_544
Au1 Sr 3.2700(15) 28
Au2 Au1 2.6194(7) 35_545
Au2 Au1 2.6194(7) 25
Au2 Au1 2.623(3) 9
Au2 Au1 2.623(3) 16_544
Au2 Al2 2.700(10) 3
Au2 Au2 2.700(10) 3
Au2 Al2 2.700(10) 2
Au2 Au2 2.700(10) 2
Au2 Au1 2.7729(10) 34
Au2 Au1 2.7729(10) 27_445
Au2 Sr 3.615(4) 25
Au2 Sr 3.615(4) 34_545
